data_2006692
loop_
_publ_author_name
'Leban, Ivan'
'Majcen Le Mar\'echal, Alenka'
'Robert, Albert'

_publ_section_title
;
 2-(4-Chlorophenyl)-2-(<i>N</i>-acetylcarbamoylthio)ethanoic
 Acid--Acetonitrile (1/1)
;
_journal_issue 11
_journal_name_full 'Acta Crystallographica Section C'
_journal_page_first 1677
_journal_page_last 1679
_journal_paper_doi 10.1107/S0108270197008627
_journal_volume 53
_journal_year 1997
_chemical_formula_moiety 'C11 H10 Cl N O4 S, C2 H3 N'
_chemical_formula_sum 'C13 H13 Cl N2 O4 S'
_chemical_formula_weight 328.76
_chemical_name_systematic
;
 2-(4-chlorophenyl)-2-(N-acetylthiocarbamato)-ethanoic acid
 acetonitrile (1:1)
;
_space_group_IT_number 61
_symmetry_cell_setting orthorhombic
_symmetry_space_group_name_Hall '-P 2ac 2ab'
_symmetry_space_group_name_H-M 'P b c a'
_audit_creation_method SHELXL
_cell_angle_alpha 90.00
_cell_angle_beta 90.00
_cell_angle_gamma 90.00
_cell_formula_units_Z 8
_cell_length_a 34.050(5)
_cell_length_b 11.300(3)
_cell_length_c 8.347(2)
_cell_measurement_reflns_used 25
_cell_measurement_temperature 293(2)
_cell_measurement_theta_max 12
_cell_measurement_theta_min 10
_cell_volume 3211.6(12)
_computing_cell_refinement 'CAD-4 Software'
_computing_data_collection 'CAD-4 Software (Enraf-Nonius, 1989)'
_computing_data_reduction
;
NRCVAX (Gabe, Le Page, Charland, Lee & White (1989)
;
_computing_molecular_graphics 'ORTEPII (Johnson, 1971) and PLUTON (Spek, 1991)'
_computing_publication_material SHELXL93
_computing_structure_refinement 'SHELXL93 (Sheldrick, 1993)'
_computing_structure_solution 'SHELXS86 (Sheldrick, 1985)'
_diffrn_ambient_temperature 293(2)
_diffrn_measurement_device_type 'Enraf Nonius CAD-4 diffractometer'
_diffrn_measurement_method 'variable \q/2\q scans'
_diffrn_radiation_monochromator graphite
_diffrn_radiation_source 'fine-focus sealed tube'
_diffrn_radiation_type MoK\a
_diffrn_radiation_wavelength 0.71073
_diffrn_reflns_av_R_equivalents 0.0485
_diffrn_reflns_av_sigmaI/netI 0.0523
_diffrn_reflns_limit_h_max 40
_diffrn_reflns_limit_h_min 0
_diffrn_reflns_limit_k_max 13
_diffrn_reflns_limit_k_min 0
_diffrn_reflns_limit_l_max 9
_diffrn_reflns_limit_l_min 0
_diffrn_reflns_number 5407
_diffrn_reflns_theta_max 25.0
_diffrn_reflns_theta_min 1.20
_diffrn_standards_decay_% 13.7
_diffrn_standards_interval_count 150
_diffrn_standards_number 3
_exptl_absorpt_coefficient_mu 0.383
_exptl_absorpt_correction_type none
_exptl_crystal_colour colourless
_exptl_crystal_density_diffrn 1.360
_exptl_crystal_density_meas 1.35(5)
_exptl_crystal_density_method flotation
_exptl_crystal_description plates
_exptl_crystal_F_000 1360
_exptl_crystal_size_max 0.34
_exptl_crystal_size_mid 0.29
_exptl_crystal_size_min 0.23
_refine_diff_density_max 0.220
_refine_diff_density_min -0.264
_refine_ls_extinction_method none
_refine_ls_goodness_of_fit_all 1.038
_refine_ls_goodness_of_fit_obs 1.124
_refine_ls_hydrogen_treatment noref
_refine_ls_matrix_type full
_refine_ls_number_parameters 190
_refine_ls_number_reflns 2815
_refine_ls_number_restraints 0
_refine_ls_restrained_S_all 1.084
_refine_ls_restrained_S_obs 1.124
_refine_ls_R_factor_all 0.0973
_refine_ls_R_factor_obs .0490
_refine_ls_shift/esd_max 0.067
_refine_ls_shift/esd_mean 0.007
_refine_ls_structure_factor_coef Fsqd
_refine_ls_weighting_details 'w = 1/[\s^2^(Fo^2^)+(0.0402P)^2^+1.6415P] where P=(Fo^2^+2Fc^2^)/3'
_refine_ls_weighting_scheme calc
_refine_ls_wR_factor_all 0.1220
_refine_ls_wR_factor_obs .0976
_reflns_number_gt 1734
_reflns_number_total 2820
_reflns_threshold_expression I>2\s(I)
_cod_data_source_file jz1220.cif
_cod_data_source_block v21
_cod_depositor_comments
;
The following automatic conversions were performed:

'_refine_ls_weighting_scheme' value 'calc w =
1/[\s^2^(Fo^2^)+(0.0402P)^2^+1.6415P] where P=(Fo^2^+2Fc^2^)/3' was
changed to 'calc'. New tag '_refine_ls_weighting_details' was
created. The value of the new tag was set to 'w =
1/[\s^2^(Fo^2^)+(0.0402P)^2^+1.6415P] where P=(Fo^2^+2Fc^2^)/3'.

Automatic conversion script
Id: cif_fix_values 3143 2015-03-26 13:38:13Z robertas 
;
_cod_database_code 2006692
_cod_database_fobs_code 2006692

loop_
_symmetry_equiv_pos_as_xyz
'x, y, z'
'-x+1/2, -y, z+1/2'
'x+1/2, -y+1/2, -z'
'-x, y+1/2, -z+1/2'
'-x, -y, -z'
'x-1/2, y, -z-1/2'
'-x-1/2, y-1/2, z'
'x, -y-1/2, z-1/2'

loop_
_atom_site_aniso_label
_atom_site_aniso_U_11
_atom_site_aniso_U_22
_atom_site_aniso_U_33
_atom_site_aniso_U_12
_atom_site_aniso_U_13
_atom_site_aniso_U_23
S1 .0461(5) .0447(4) .0327(4) .0035(4) .0037(4) -.0017(4)
C2 .051(2) .039(2) .040(2) .001(2) .007(2) .002(2)
O3 .055(2) .072(2) .0516(14) .0117(13) .0069(12) -.0179(14)
C4 .048(2) .044(2) .034(2) -.001(2) .0006(14) -.0015(14)
C5 .051(2) .032(2) .038(2) .000(2) -.0003(15) -.0026(14)
O11 .088(2) .058(2) .0362(13) -.0223(14) .0119(12) -.0104(11)
O12 .124(2) .049(2) .0422(14) -.034(2) .0069(14) -.0022(12)
N1 .044(2) .054(2) .043(2) .0031(13) .0010(13) .0003(14)
C6 .064(2) .050(2) .035(2) -.006(2) .000(2) .009(2)
O1 .060(2) .074(2) .0358(13) .0029(14) .0057(12) -.0031(12)
C7 .074(3) .089(3) .056(2) -.006(2) -.016(2) -.005(2)
C10 .046(2) .041(2) .038(2) -.001(2) .0003(15) .000(2)
C11 .058(3) .058(3) .084(3) .006(2) .003(2) .016(2)
C12 .066(3) .083(3) .088(3) .019(3) -.005(3) .018(3)
C13 .046(2) .094(3) .067(3) -.001(2) -.004(2) .001(3)
Cl1 .0512(7) .180(2) .1366(12) .0046(9) -.0062(7) .0043(12)
C14 .058(3) .088(3) .086(3) -.021(2) .001(2) .016(3)
C15 .059(2) .055(2) .071(3) -.003(2) -.003(2) .015(2)
C9 .083(3) .055(2) .077(3) .007(2) -.014(2) -.014(2)
C8 .062(3) .056(2) .071(3) .003(2) .007(2) -.005(2)
N10 .062(2) .113(3) .121(4) .011(2) -.004(2) .008(3)

loop_
_atom_site_label
_atom_site_fract_x
_atom_site_fract_y
_atom_site_fract_z
_atom_site_U_iso_or_equiv
_atom_site_thermal_displace_type
_atom_site_calc_flag
_atom_site_refinement_flags
_atom_site_occupancy
_atom_site_disorder_group
_atom_site_type_symbol
S1 .62337(2) .08334(7) .06163(9) .0412(2) Uani d . 1 . S
C2 .57433(10) .1304(3) .0863(4) .0431(8) Uani d . 1 . C
O3 .56271(7) .1784(2) .2060(3) .0596(7) Uani d . 1 . O
C4 .62159(10) .0618(3) .3920(3) .0418(8) Uani d . 1 . C
C5 .64038(9) .1319(3) .2576(3) .0404(8) Uani d . 1 . C
H1 .63308(9) .2152(3) .2709(3) .053 Uiso calc R 1 . H
O11 .62507(8) .1174(2) .5286(3) .0607(7) Uani d . 1 . O
H2 .61476(8) .0783(2) .5998(3) .079 Uiso calc R 1 . H
O12 .60649(9) -.0325(2) .3783(3) .0719(8) Uani d . 1 . O
N1 .54836(8) .1095(2) -.0389(3) .0469(7) Uani d . 1 . N
H3 .52431(8) .1296(2) -.0231(3) .061 Uiso calc R 1 . H
C6 .55687(11) .0605(3) -.1846(4) .0499(9) Uani d . 1 . C
O1 .59003(7) .0259(2) -.2158(3) .0566(7) Uani d . 1 . O
C7 .52303(11) .0493(4) -.2994(5) .0727(12) Uani d . 1 . C
H4 .49980(11) .0819(4) -.2514(5) .116 Uiso calc R 1 . H
H5 .51875(11) -.0327(4) -.3238(5) .116 Uiso calc R 1 . H
H6 .52895(11) .0915(4) -.3962(5) .116 Uiso calc R 1 . H
C10 .68481(10) .1236(3) .2597(4) .0418(8) Uani d . 1 . C
C11 .70436(11) .0306(4) .3292(5) .0667(11) Uani d . 1 . C
H7 .69007(11) -.0312(4) .3741(5) .087 Uiso calc R 1 . H
C12 .74488(13) .0273(4) .3336(5) .0791(13) Uani d . 1 . C
H8 .75766(13) -.0356(4) .3831(5) .103 Uiso calc R 1 . H
C13 .76603(11) .1156(4) .2657(5) .0689(11) Uani d . 1 . C
Cl1 .81685(4) .1093(2) .2723(2) .1228(6) Uani d . 1 . Cl
C14 .74758(12) .2087(4) .1937(5) .0770(13) Uani d . 1 . C
H9 .76216(12) .2690(4) .1467(5) .100 Uiso calc R 1 . H
C15 .70696(11) .2125(3) .1915(5) .0618(11) Uani d . 1 . C
H10 .69437(11) .2762(3) .1432(5) .080 Uiso calc R 1 . H
C9 .60163(11) -.2444(4) .1113(5) .0716(12) Uani d . 1 . C
H91 .62048(11) -.2427(4) .0257(5) .114 Uiso calc R 1 . H
H92 .60119(11) -.3218(4) .1585(5) .114 Uiso calc R 1 . H
H93 .60879(11) -.1871(4) .1911(5) .114 Uiso calc R 1 . H
C8 .56320(13) -.2164(3) .0489(5) .0631(10) Uani d . 1 . C
N10 .53317(12) -.1939(4) .0006(5) .0985(14) Uani d . 1 . N

loop_
_atom_type_symbol
_atom_type_description
_atom_type_scat_dispersion_real
_atom_type_scat_dispersion_imag
_atom_type_scat_source
C C 0.0033 0.0016 'International Tables Vol C Tables 4.2.6.8 and 6.1.1.4'
H H 0.0000 0.0000 'International Tables Vol C Tables 4.2.6.8 and 6.1.1.4'
Cl Cl 0.1484 0.1585 'International Tables Vol C Tables 4.2.6.8 and 6.1.1.4'
N N 0.0061 0.0033 'International Tables Vol C Tables 4.2.6.8 and 6.1.1.4'
O O 0.0106 0.0060 'International Tables Vol C Tables 4.2.6.8 and 6.1.1.4'
S S 0.1246 0.1234 'International Tables Vol C Tables 4.2.6.8 and 6.1.1.4'

loop_
_geom_angle_atom_site_label_1
_geom_angle_atom_site_label_2
_geom_angle_atom_site_label_3
_geom_angle
_geom_angle_publ_flag
C2 S1 C5 96.06(15) yes
O3 C2 N1 119.4(3) yes
O3 C2 S1 122.9(3) yes
N1 C2 S1 117.6(2) yes
O12 C4 O11 123.7(3) yes
O12 C4 C5 125.4(3) yes
O11 C4 C5 110.8(3) yes
C4 C5 C10 112.4(3) yes
C4 C5 S1 111.9(2) yes
C10 C5 S1 108.0(2) yes
C6 N1 C2 127.1(3) yes
O1 C6 N1 121.0(3) yes
O1 C6 C7 123.0(3) yes
N1 C6 C7 116.0(3) yes
C11 C10 C15 117.8(3) ?
C11 C10 C5 122.4(3) ?
C15 C10 C5 119.7(3) ?
C10 C11 C12 121.1(4) ?
C13 C12 C11 120.0(4) ?
C12 C13 C14 120.5(4) ?
C12 C13 Cl1 119.2(4) ?
C14 C13 Cl1 120.4(4) ?
C13 C14 C15 119.4(4) ?
C10 C15 C14 121.2(4) ?
N10 C8 C9 179.5(4) yes

loop_
_geom_bond_atom_site_label_1
_geom_bond_atom_site_label_2
_geom_bond_site_symmetry_2
_geom_bond_distance
_geom_bond_publ_flag
S1 C2 . 1.765(3) yes
S1 C5 . 1.820(3) yes
C2 O3 . 1.204(3) yes
C2 N1 . 1.389(4) yes
C4 O12 . 1.188(4) yes
C4 O11 . 1.308(4) yes
C4 C5 . 1.515(4) yes
C5 C10 . 1.516(4) ?
N1 C6 . 1.368(4) yes
C6 O1 . 1.223(4) yes
C6 C7 . 1.503(5) yes
C10 C11 . 1.373(5) ?
C10 C15 . 1.379(5) ?
C11 C12 . 1.381(5) ?
C12 C13 . 1.355(6) ?
C13 C14 . 1.364(6) ?
C13 Cl1 . 1.733(4) yes
C14 C15 . 1.384(5) ?
C9 C8 . 1.443(5) yes
C8 N10 . 1.128(5) yes

loop_
_geom_torsion_atom_site_label_1
_geom_torsion_atom_site_label_2
_geom_torsion_atom_site_label_3
_geom_torsion_atom_site_label_4
_geom_torsion
_geom_torsion_publ_flag
C5 S1 C2 O3 0.4(3) yes
C5 S1 C2 N1 -179.1(2) yes
O12 C4 C5 C10 -102.0(4) ?
O11 C4 C5 C10 76.2(4) ?
O12 C4 C5 S1 19.7(5) ?
O11 C4 C5 S1 -162.0(2) ?
C2 S1 C5 C4 66.5(2) yes
C2 S1 C5 C10 -169.3(2) yes
O3 C2 N1 C6 177.3(3) yes
S1 C2 N1 C6 -3.2(4) yes
C2 N1 C6 O1 2.3(5) yes
C2 N1 C6 C7 -179.4(3) yes
C4 C5 C10 C11 24.1(4) ?
S1 C5 C10 C11 -99.9(3) ?
C4 C5 C10 C15 -155.1(3) ?
S1 C5 C10 C15 80.9(3) ?
C15 C10 C11 C12 1.2(6) ?
C5 C10 C11 C12 -178.0(3) ?
C10 C11 C12 C13 -1.3(7) ?
C11 C12 C13 C14 0.5(7) ?
C11 C12 C13 Cl1 -179.9(3) ?
C12 C13 C14 C15 0.4(7) ?
Cl1 C13 C14 C15 -179.2(3) ?
C11 C10 C15 C14 -0.3(6) ?
C5 C10 C15 C14 178.9(3) ?
C13 C14 C15 C10 -0.5(6) ?
